data_2106406
loop_
_publ_author_name
'Nord, A.G.'
'Stefanidis, T.'

_publ_section_title
;
 A neutron diffraction study of gamma-(Zn0.7 Ni0.3)3 (P O4)2
;
_journal_name_full 'Acta Crystallographica B (24,1968-38,1982)'
_journal_page_first 1509
_journal_page_last 1511
_journal_volume 37
_journal_year 1981
_chemical_formula_sum 'Ni0.9 O8 P2 Zn2.1'
_chemical_name_systematic '(Zn0.7 Ni0.3)3 (P O4)2'
_space_group_IT_number 14
_symmetry_space_group_name_Hall '-P 2yn'
_symmetry_space_group_name_H-M 'P 1 21/n 1'
_cell_angle_alpha 90
_cell_angle_beta 94.48
_cell_angle_gamma 90
_cell_formula_units_Z 2
_cell_length_a 7.505
_cell_length_b 8.316
_cell_length_c 5.056
_cell_volume 314.589
_citation_journal_id_ASTM ACBCAR
_cod_data_source_file Nord_ACBCAR_1981_1516.cif
_cod_data_source_block Ni0.9O8P2Zn2.1
_cod_original_cell_volume 314.5888
_cod_original_sg_symbol_Hall '-P 2ybc (x-z,y,z)'
_cod_database_code 2106406

loop_
_symmetry_equiv_pos_as_xyz
x,y,z
-x+1/2,y+1/2,-z+1/2
-x,-y,-z
x-1/2,-y-1/2,z-1/2

loop_
_atom_site_label
_atom_site_type_symbol
_atom_site_fract_x
_atom_site_fract_y
_atom_site_fract_z
_atom_site_occupancy
_atom_site_U_iso_or_equiv
O3 O-2 0.258 0.363 0.947 1 0.0
O1 O-2 0.042 0.138 0.829 1 0.0
Ni2 Ni+2 0 0 0.5 0.3 0.0
P1 P+5 0.191 0.198 0.028 1 0.0
O2 O-2 0.122 0.202 0.302 1 0.0
O4 O-2 0.364 0.076 0.048 1 0.0
Zn2 Zn+2 0 0 0.5 0.7 0.0
Zn1 Zn+2 0.617 0.144 0.096 0.7 0.0
Ni1 Ni+2 0.617 0.144 0.096 0.3 0.0
